data_4077308
loop_
_publ_author_name
'Wang, Shaowu'
'Li, Hung-Wing'
'Xie, Zuowei'

_publ_section_title
;
 Samarium-Mediated Tandem Reactions ofo-Carborane. Synthesis and Molecular
 Structure of
 [{\h5:\h1:\h6-Me2Si(C9H5CH2CH2G)(C2B10H10)Sm}2(\m-Cl)][Li(THF)4] (G =
 NMe2and OMe)
;
_journal_issue 17
_journal_name_full Organometallics
_journal_page_first 3624
_journal_paper_doi 10.1021/om010157f
_journal_volume 20
_journal_year 2001
_chemical_formula_sum 'C57 H102 B20 Cl Li N2 O4 Si2 Sm2'
_chemical_formula_weight 1494.88
_chemical_name_systematic
; 
 ? 
;
_space_group_IT_number 2
_symmetry_cell_setting triclinic
_symmetry_space_group_name_Hall '-P 1'
_symmetry_space_group_name_H-M 'P -1'
_atom_sites_solution_hydrogens geom
_atom_sites_solution_primary direct
_atom_sites_solution_secondary difmap
_audit_creation_method SHELXL-97
_cell_angle_alpha 104.00(3)
_cell_angle_beta 99.43(3)
_cell_angle_gamma 103.29(3)
_cell_formula_units_Z 2
_cell_length_a 10.662(2)
_cell_length_b 15.748(3)
_cell_length_c 24.832(5)
_cell_measurement_temperature 293(2)
_cell_volume 3829.4(16)
_computing_cell_refinement 'Smart CCD'
_computing_data_collection 'Smart CCD'
_computing_data_reduction 'Smart CCD'
_computing_molecular_graphics SHELXTL
_computing_publication_material SHELXTL
_computing_structure_refinement 'SHELXL-97 (Sheldrick, 1997)'
_computing_structure_solution 'SHELXS-97 (Sheldrick, 1990)'
_diffrn_ambient_temperature 293(2)
_diffrn_measured_fraction_theta_full 0.737
_diffrn_measured_fraction_theta_max 0.737
_diffrn_measurement_device_type 'Smart CCD'
_diffrn_radiation_monochromator graphite
_diffrn_radiation_source 'fine-focus sealed tube'
_diffrn_radiation_type MoK\a
_diffrn_radiation_wavelength 0.71073
_diffrn_reflns_av_R_equivalents 0.0000
_diffrn_reflns_av_sigmaI/netI 0.0722
_diffrn_reflns_limit_h_max 11
_diffrn_reflns_limit_h_min -11
_diffrn_reflns_limit_k_max 18
_diffrn_reflns_limit_k_min 0
_diffrn_reflns_limit_l_max 28
_diffrn_reflns_limit_l_min -29
_diffrn_reflns_number 9945
_diffrn_reflns_theta_full 25.00
_diffrn_reflns_theta_max 25.00
_diffrn_reflns_theta_min 1.74
_exptl_absorpt_coefficient_mu 1.625
_exptl_absorpt_correction_T_max 1.183
_exptl_absorpt_correction_T_min 0.810
_exptl_absorpt_correction_type sadabs
_exptl_crystal_colour red
_exptl_crystal_density_diffrn 1.297
_exptl_crystal_density_method 'not measured'
_exptl_crystal_description block
_exptl_crystal_F_000 1524
_exptl_crystal_size_max 0.50
_exptl_crystal_size_mid 0.30
_exptl_crystal_size_min 0.21
_refine_diff_density_max 1.440
_refine_diff_density_min -1.198
_refine_diff_density_rms 0.121
_refine_ls_extinction_method none
_refine_ls_goodness_of_fit_ref 1.051
_refine_ls_hydrogen_treatment mixed
_refine_ls_matrix_type full
_refine_ls_number_parameters 759
_refine_ls_number_reflns 9945
_refine_ls_number_restraints 31
_refine_ls_restrained_S_all 1.050
_refine_ls_R_factor_all 0.0744
_refine_ls_R_factor_gt 0.0651
_refine_ls_shift/su_max 1.203
_refine_ls_shift/su_mean 0.021
_refine_ls_structure_factor_coef Fsqd
_refine_ls_weighting_details 'calc w=1/[\s^2^(Fo^2^)+(0.1260P)^2^+0.0000P] where P=(Fo^2^+2Fc^2^)/3'
_refine_ls_weighting_scheme calc
_refine_ls_wR_factor_gt 0.1792
_refine_ls_wR_factor_ref 0.1886
_reflns_number_gt 8694
_reflns_number_total 9945
_reflns_threshold_expression >2sigma(I)
_cod_data_source_file om010157f.cif
_cod_data_source_block compound_1
_cod_original_cell_volume 3829.1(13)
_cod_original_sg_symbol_H-M P(-1)
_cod_database_code 4077308

loop_
_symmetry_equiv_pos_as_xyz
'x, y, z'
'-x, -y, -z'

loop_
_atom_site_label
_atom_site_type_symbol
_atom_site_fract_x
_atom_site_fract_y
_atom_site_fract_z
_atom_site_U_iso_or_equiv
_atom_site_adp_type
_atom_site_occupancy
_atom_site_symmetry_multiplicity
_atom_site_calc_flag
_atom_site_refinement_flags
_atom_site_disorder_assembly
_atom_site_disorder_group
Sm1 Sm -0.65861(4) 0.73324(3) 0.148534(16) 0.06498(17) Uani 1 1 d . . .
Sm1' Sm -0.72224(4) 0.72423(3) 0.327739(16) 0.05917(16) Uani 1 1 d . . .
Si1 Si -0.4366(3) 0.66190(18) 0.06984(9) 0.0702(6) Uani 1 1 d . . .
Si1' Si -0.5039(2) 0.77787(18) 0.46178(9) 0.0664(6) Uani 1 1 d . . .
Cl1 Cl -0.8125(3) 0.7375(2) 0.22422(10) 0.0964(8) Uani 1 1 d . . .
N1 N -0.8258(9) 0.8279(7) 0.1172(3) 0.093(3) Uani 1 1 d . . .
N1' N -0.9806(7) 0.6405(5) 0.3046(3) 0.079(2) Uani 1 1 d . . .
B13 B -0.2110(11) 0.8958(7) 0.2239(4) 0.074(3) Uani 1 1 d . . .
H13 H -0.1061 0.9324 0.2435 0.088 Uiso 1 1 calc R . .
B9 B -0.2503(10) 0.7794(7) 0.1893(4) 0.067(2) Uani 1 1 d . . .
H9 H -0.1702 0.7464 0.1864 0.081 Uiso 1 1 calc R . .
B8 B -0.3019(9) 0.8209(6) 0.2597(4) 0.058(2) Uani 1 1 d . . .
B12 B -0.3324(10) 0.9346(6) 0.2568(4) 0.063(2) Uani 1 1 d . . .
H12 H -0.3004 0.9956 0.2941 0.076 Uiso 1 1 calc R . .
B11 B -0.3219(12) 0.9462(7) 0.1884(4) 0.079(3) Uani 1 1 d . . .
H11 H -0.2923 1.0129 0.1804 0.095 Uiso 1 1 calc R . .
B10 B -0.2708(10) 0.8529(7) 0.1498(4) 0.067(2) Uani 1 1 d . . .
H10 H -0.2109 0.8640 0.1187 0.081 Uiso 1 1 calc R . .
C4 C -0.3911(8) 0.7540(6) 0.1409(3) 0.0603(19) Uani 1 1 d . . .
B3 B -0.4074(10) 0.7097(7) 0.1937(4) 0.061(2) Uani 1 1 d . . .
H3 H -0.4181 0.6365 0.1869 0.073 Uiso 1 1 calc R . .
C2 C -0.4672(7) 0.7508(5) 0.2437(3) 0.0511(16) Uani 1 1 d . . .
B7 B -0.4733(9) 0.8497(7) 0.2586(3) 0.062(2) Uani 1 1 d . . .
H7 H -0.5214 0.8674 0.2941 0.075 Uiso 1 1 calc R . .
B6 B -0.4775(10) 0.9067(7) 0.2045(4) 0.070(2) Uani 1 1 d . . .
H6 H -0.5422 0.9521 0.2068 0.084 Uiso 1 1 calc R . .
B5 B -0.4461(10) 0.8472(6) 0.1415(4) 0.065(2) Uani 1 1 d . . .
H5 H -0.5032 0.8507 0.1013 0.078 Uiso 1 1 calc R . .
C11 C -0.6214(9) 0.6198(7) 0.0575(3) 0.073(2) Uani 1 1 d . . .
C12 C -0.7025(10) 0.6698(7) 0.0349(3) 0.083(3) Uani 1 1 d . . .
H12A H -0.6788 0.7071 0.0098 0.099 Uiso 1 1 calc R . .
C13 C -0.8301(11) 0.6445(9) 0.0460(4) 0.099(4) Uani 1 1 d . . .
C14 C -0.9389(13) 0.5190(10) 0.0889(5) 0.110(4) Uani 1 1 d . . .
H14A H -1.0208 0.5308 0.0869 0.132 Uiso 1 1 calc R . .
C15 C -0.9143(17) 0.4503(11) 0.1090(6) 0.131(5) Uani 1 1 d . . .
H15A H -0.9821 0.4131 0.1191 0.157 Uiso 1 1 calc R . .
C16 C -0.7893(15) 0.4333(9) 0.1150(5) 0.113(4) Uani 1 1 d . . .
H16A H -0.7752 0.3865 0.1298 0.136 Uiso 1 1 calc R . .
C17 C -0.6911(12) 0.4841(7) 0.0995(4) 0.090(3) Uani 1 1 d . . .
H17A H -0.6104 0.4704 0.1028 0.108 Uiso 1 1 calc R . .
C18 C -0.7046(10) 0.5563(7) 0.0787(4) 0.083(3) Uani 1 1 d . . .
C19 C -0.8359(10) 0.5730(8) 0.0710(4) 0.085(3) Uani 1 1 d . . .
C20 C -0.3940(11) 0.7109(8) 0.0116(4) 0.097(3) Uani 1 1 d . . .
H20A H -0.4386 0.7567 0.0090 0.145 Uiso 1 1 calc R . .
H20B H -0.4214 0.6634 -0.0240 0.145 Uiso 1 1 calc R . .
H20C H -0.3000 0.7378 0.0198 0.145 Uiso 1 1 calc R . .
C21 C -0.3502(11) 0.5728(7) 0.0740(4) 0.092(3) Uani 1 1 d . . .
H21A H -0.3721 0.5470 0.1037 0.139 Uiso 1 1 calc R . .
H21B H -0.2562 0.5997 0.0822 0.139 Uiso 1 1 calc R . .
H21C H -0.3777 0.5257 0.0382 0.139 Uiso 1 1 calc R . .
C23 C -0.9566(10) 0.7562(8) 0.0850(5) 0.101(3) Uani 1 1 d . . .
H23A H -1.0215 0.7861 0.0730 0.121 Uiso 1 1 calc R . .
H23B H -0.9897 0.7229 0.1103 0.121 Uiso 1 1 calc R . .
C22 C -0.9385(13) 0.6876(10) 0.0313(5) 0.119(4) Uani 1 1 d . . .
H22A H -1.0212 0.6400 0.0138 0.143 Uiso 1 1 calc R . .
H22B H -0.9178 0.7196 0.0037 0.143 Uiso 1 1 calc R . .
C24 C -0.7667(15) 0.8844(10) 0.0818(6) 0.131(5) Uani 1 1 d . . .
H24A H -0.8256 0.9182 0.0707 0.197 Uiso 1 1 calc R . .
H24B H -0.7537 0.8450 0.0483 0.197 Uiso 1 1 calc R . .
H24C H -0.6830 0.9259 0.1038 0.197 Uiso 1 1 calc R . .
C25 C -0.8564(13) 0.8911(9) 0.1640(5) 0.122(5) Uani 1 1 d . . .
H25A H -0.9157 0.9213 0.1485 0.182 Uiso 1 1 calc R . .
H25B H -0.7760 0.9355 0.1870 0.182 Uiso 1 1 calc R . .
H25C H -0.8975 0.8575 0.1871 0.182 Uiso 1 1 calc R . .
B13' B -0.4418(11) 0.5386(7) 0.3398(5) 0.073(3) Uani 1 1 d . . .
H13' H -0.3722 0.4969 0.3410 0.088 Uiso 1 1 calc R . .
B9' B -0.3810(9) 0.6524(7) 0.3785(4) 0.065(2) Uani 1 1 d . . .
H9' H -0.2782 0.6786 0.4040 0.078 Uiso 1 1 calc R . .
B8' B -0.4248(10) 0.6150(7) 0.2969(4) 0.064(2) Uani 1 1 d . . .
B12' B -0.5698(11) 0.5075(7) 0.2769(5) 0.074(3) Uani 1 1 d . . .
H12' H -0.5806 0.4462 0.2419 0.089 Uiso 1 1 calc R . .
B11' B -0.6146(11) 0.4970(7) 0.3402(5) 0.078(3) Uani 1 1 d . . .
H11' H -0.6607 0.4303 0.3454 0.093 Uiso 1 1 calc R . .
B10' B -0.5010(11) 0.5840(7) 0.4005(5) 0.075(3) Uani 1 1 d . . .
H10' H -0.4796 0.5693 0.4417 0.090 Uiso 1 1 calc R . .
C4' C -0.5137(8) 0.6871(6) 0.3948(3) 0.0603(19) Uani 1 1 d . . .
B3' B -0.4481(9) 0.7303(6) 0.3471(3) 0.055(2) Uani 1 1 d . . .
H3' H -0.3876 0.8018 0.3602 0.066 Uiso 1 1 calc R . .
C2' C -0.5111(7) 0.6949(5) 0.2823(3) 0.0518(16) Uani 1 1 d . . .
B7' B -0.6065(10) 0.6018(7) 0.2543(4) 0.067(2) Uani 1 1 d . . .
H7' H -0.6444 0.5900 0.2084 0.080 Uiso 1 1 calc R . .
B6' B -0.7039(10) 0.5425(7) 0.2955(4) 0.069(2) Uani 1 1 d . . .
H6' H -0.8054 0.5014 0.2728 0.082 Uiso 1 1 calc R . .
B5' B -0.6518(12) 0.6009(7) 0.3690(4) 0.075(3) Uani 1 1 d . . .
H5' H -0.7299 0.6020 0.3929 0.090 Uiso 1 1 calc R . .
C11' C -0.6350(9) 0.8281(6) 0.4381(3) 0.065(2) Uani 1 1 d . . .
C12' C -0.7743(10) 0.7834(7) 0.4297(4) 0.075(2) Uani 1 1 d . . .
H12B H -0.8073 0.7422 0.4513 0.090 Uiso 1 1 calc R . .
C13' C -0.8578(9) 0.8143(7) 0.3946(4) 0.074(2) Uani 1 1 d . . .
C14' C -0.7962(12) 0.9429(7) 0.3464(4) 0.087(3) Uani 1 1 d . . .
H14B H -0.8819 0.9348 0.3264 0.105 Uiso 1 1 calc R . .
C15' C -0.6989(14) 1.0079(8) 0.3424(4) 0.097(3) Uani 1 1 d . . .
H15B H -0.7173 1.0467 0.3212 0.116 Uiso 1 1 calc R . .
C16' C -0.5673(12) 1.0193(7) 0.3700(5) 0.090(3) Uani 1 1 d . . .
H16B H -0.5007 1.0663 0.3667 0.108 Uiso 1 1 calc R . .
C17' C -0.5334(10) 0.9649(6) 0.4010(4) 0.077(2) Uani 1 1 d . . .
H17B H -0.4451 0.9728 0.4175 0.092 Uiso 1 1 calc R . .
C18' C -0.6367(9) 0.8950(6) 0.4079(3) 0.071(2) Uani 1 1 d . . .
C19' C -0.7743(9) 0.8848(6) 0.3801(3) 0.070(2) Uani 1 1 d . . .
C20' C -0.5495(12) 0.7272(8) 0.5199(4) 0.102(4) Uani 1 1 d . . .
H20D H -0.6360 0.6843 0.5060 0.154 Uiso 1 1 calc R . .
H20E H -0.5499 0.7749 0.5523 0.154 Uiso 1 1 calc R . .
H20F H -0.4859 0.6966 0.5310 0.154 Uiso 1 1 calc R . .
C21' C -0.3341(9) 0.8595(7) 0.4902(4) 0.082(3) Uani 1 1 d . . .
H21D H -0.3081 0.8851 0.4610 0.123 Uiso 1 1 calc R . .
H21E H -0.2725 0.8279 0.5019 0.123 Uiso 1 1 calc R . .
H21F H -0.3347 0.9075 0.5224 0.123 Uiso 1 1 calc R . .
C22' C -1.0037(10) 0.7765(7) 0.3752(5) 0.093(3) Uani 1 1 d . . .
H22C H -1.0441 0.8262 0.3791 0.111 Uiso 1 1 calc R . .
H22D H -1.0355 0.7403 0.3993 0.111 Uiso 1 1 calc R . .
C23' C -1.0454(10) 0.7178(8) 0.3139(5) 0.100(3) Uani 1 1 d . . .
H23C H -1.0210 0.7553 0.2893 0.120 Uiso 1 1 calc R . .
H23D H -1.1410 0.6925 0.3033 0.120 Uiso 1 1 calc R . .
C24' C -1.0430(11) 0.5828(8) 0.2453(5) 0.106(4) Uani 1 1 d . . .
H24D H -1.1356 0.5566 0.2419 0.159 Uiso 1 1 calc R . .
H24E H -1.0013 0.5350 0.2359 0.159 Uiso 1 1 calc R . .
H24F H -1.0324 0.6195 0.2197 0.159 Uiso 1 1 calc R . .
C25' C -1.0155(11) 0.5816(8) 0.3412(5) 0.101(3) Uani 1 1 d . . .
H25D H -1.1094 0.5536 0.3310 0.152 Uiso 1 1 calc R . .
H25E H -0.9894 0.6178 0.3805 0.152 Uiso 1 1 calc R . .
H25F H -0.9702 0.5351 0.3359 0.152 Uiso 1 1 calc R . .
O1 O -1.2309(9) 0.2592(6) 0.3257(4) 0.121(3) Uani 1 1 d . . .
O3 O -1.0845(7) 0.1447(4) 0.3889(3) 0.0867(18) Uani 1 1 d . . .
C31 C -1.3226(19) 0.1921(13) 0.2751(8) 0.174(8) Uani 1 1 d . . .
H31A H -1.3178 0.1312 0.2748 0.209 Uiso 1 1 calc R . .
H31B H -1.2995 0.2039 0.2409 0.209 Uiso 1 1 calc R . .
C32 C -1.457(2) 0.1988(14) 0.2765(9) 0.187(9) Uani 1 1 d . . .
H32A H -1.5031 0.1981 0.2393 0.224 Uiso 1 1 calc R . .
H32B H -1.5063 0.1477 0.2869 0.224 Uiso 1 1 calc R . .
C33 C -1.4453(19) 0.2814(14) 0.3174(9) 0.185(9) Uani 1 1 d . . .
H33A H -1.4910 0.2704 0.3468 0.222 Uiso 1 1 calc R . .
H33B H -1.4820 0.3216 0.2996 0.222 Uiso 1 1 calc R . .
C34 C -1.2955(16) 0.3230(9) 0.3425(8) 0.161(7) Uani 1 1 d . . .
H34A H -1.2636 0.3755 0.3294 0.193 Uiso 1 1 calc R . .
H34B H -1.2780 0.3433 0.3838 0.193 Uiso 1 1 calc R . .
O2 O -0.9503(11) 0.3431(7) 0.4199(4) 0.149(4) Uani 1 1 d D . .
C41 C -0.855(3) 0.340(3) 0.4669(13) 0.157(12) Uiso 0.50 1 d PD A 1
H41A H -0.7743 0.3331 0.4557 0.188 Uiso 0.50 1 calc PR A 1
H41B H -0.8905 0.2903 0.4817 0.188 Uiso 0.50 1 calc PR A 1
C41' C -0.952(5) 0.362(3) 0.4791(11) 0.199(17) Uiso 0.50 1 d PD A 2
H41C H -0.9571 0.3072 0.4910 0.239 Uiso 0.50 1 calc PR A 2
H41D H -1.0278 0.3833 0.4859 0.239 Uiso 0.50 1 calc PR A 2
C42 C -0.8302(18) 0.4317(15) 0.5109(9) 0.191(9) Uani 1 1 d . . .
H42A H -0.9096 0.4410 0.5226 0.229 Uiso 1 1 calc R A 1
H42B H -0.7601 0.4420 0.5441 0.229 Uiso 1 1 calc R A 1
C43 C -0.793(3) 0.4801(19) 0.4760(9) 0.257(16) Uani 1 1 d . A .
H43A H -0.7026 0.4822 0.4729 0.308 Uiso 1 1 calc R . .
H43B H -0.7988 0.5420 0.4892 0.308 Uiso 1 1 calc R . .
C44 C -0.888(3) 0.4295(13) 0.4206(10) 0.265(15) Uani 1 1 d D A .
H44A H -0.9541 0.4618 0.4141 0.318 Uiso 1 1 calc R . .
H44B H -0.8420 0.4269 0.3901 0.318 Uiso 1 1 calc R . .
C51 C -1.1748(16) 0.1315(10) 0.4255(6) 0.124(5) Uani 1 1 d . . .
H51A H -1.2638 0.0974 0.4035 0.149 Uiso 1 1 calc R . .
H51B H -1.1769 0.1892 0.4498 0.149 Uiso 1 1 calc R . .
C52 C -1.115(2) 0.0782(12) 0.4593(7) 0.161(7) Uani 1 1 d . . .
H52A H -1.0456 0.1187 0.4915 0.193 Uiso 1 1 calc R . .
H52B H -1.1823 0.0426 0.4735 0.193 Uiso 1 1 calc R . .
C53 C -1.0664(19) 0.0235(10) 0.4237(6) 0.144(6) Uani 1 1 d . . .
H53A H -1.1350 -0.0322 0.4020 0.173 Uiso 1 1 calc R . .
H53B H -0.9951 0.0075 0.4450 0.173 Uiso 1 1 calc R . .
C54 C -1.0169(12) 0.0731(8) 0.3854(5) 0.103(3) Uani 1 1 d . . .
H54A H -1.0385 0.0331 0.3467 0.124 Uiso 1 1 calc R . .
H54B H -0.9216 0.0993 0.3978 0.124 Uiso 1 1 calc R . .
O4 O -0.9808(10) 0.2259(7) 0.2909(4) 0.131(3) Uani 1 1 d D . .
C61 C -0.867(3) 0.191(3) 0.2919(18) 0.184(15) Uiso 0.50 1 d PD A 1
C62 C -0.810(4) 0.208(3) 0.2409(18) 0.190(16) Uiso 0.50 1 d PD A 1
C61' C -0.964(3) 0.1417(16) 0.2591(13) 0.142(10) Uiso 0.50 1 d PD A 2
C62' C -0.882(4) 0.1683(18) 0.2180(14) 0.138(11) Uiso 0.50 1 d PD A 2
C63 C -0.888(2) 0.2652(14) 0.2187(10) 0.201(8) Uiso 1 1 d D . .
H63A H -0.8280 0.3211 0.2176 0.241 Uiso 0.50 1 calc PR A 1
H63B H -0.9400 0.2325 0.1804 0.241 Uiso 0.50 1 calc PR A 1
H63C H -0.8000 0.3081 0.2331 0.241 Uiso 0.50 1 calc PR A 2
H63D H -0.9238 0.2673 0.1807 0.241 Uiso 0.50 1 calc PR A 2
C64 C -0.974(3) 0.2862(15) 0.2568(10) 0.231(12) Uani 1 1 d D A .
H64A H -0.9394 0.3489 0.2808 0.278 Uiso 1 1 calc R . .
H64B H -1.0622 0.2786 0.2347 0.278 Uiso 1 1 calc R . .
Li1 Li -1.069(2) 0.2424(13) 0.3536(8) 0.097(5) Uani 1 1 d . A .
C71 C -0.623(3) 0.808(2) -0.1017(10) 0.247(12) Uiso 1 1 d D . .
C72 C -0.740(3) 0.7374(18) -0.1087(9) 0.233(10) Uiso 1 1 d D . .
H72A H -0.8186 0.7433 -0.0984 0.279 Uiso 1 1 calc R . .
C73 C -0.711(3) 0.6556(17) -0.1352(9) 0.233(11) Uiso 1 1 d D . .
H73A H -0.7815 0.6044 -0.1413 0.279 Uiso 1 1 calc R . .
C75 C -0.495(3) 0.7113(16) -0.1435(10) 0.215(9) Uiso 1 1 d D . .
H75A H -0.4171 0.7050 -0.1540 0.258 Uiso 1 1 calc R . .
C77 C -0.597(4) 0.907(2) -0.0751(15) 0.38(2) Uiso 1 1 d D . .
H77A H -0.6739 0.9187 -0.0629 0.576 Uiso 1 1 calc R . .
H77B H -0.5775 0.9390 -0.1025 0.576 Uiso 1 1 calc R . .
H77C H -0.5230 0.9276 -0.0428 0.576 Uiso 1 1 calc R . .
C74 C -0.602(3) 0.6315(19) -0.1547(11) 0.250(12) Uiso 1 1 d D . .
H74A H -0.6009 0.5725 -0.1722 0.300 Uiso 1 1 calc R . .
C76 C -0.502(3) 0.8000(17) -0.1169(10) 0.234(11) Uiso 1 1 d D . .
H76A H -0.4307 0.8511 -0.1098 0.281 Uiso 1 1 calc R . .

loop_
_atom_site_aniso_label
_atom_site_aniso_U_11
_atom_site_aniso_U_22
_atom_site_aniso_U_33
_atom_site_aniso_U_23
_atom_site_aniso_U_13
_atom_site_aniso_U_12
Sm1 0.0594(3) 0.0790(3) 0.0496(2) 0.0040(2) 0.00761(17) 0.0252(2)
Sm1' 0.0519(3) 0.0695(3) 0.0541(3) 0.00949(19) 0.00887(17) 0.0247(2)
Si1 0.0781(17) 0.0808(16) 0.0506(12) 0.0076(11) 0.0225(10) 0.0272(12)
Si1' 0.0618(15) 0.0856(16) 0.0510(12) 0.0193(11) 0.0108(9) 0.0213(11)
Cl1 0.0842(18) 0.147(2) 0.0693(14) 0.0376(15) 0.0206(11) 0.0461(16)
N1 0.083(6) 0.127(7) 0.071(5) 0.016(5) 0.006(4) 0.054(5)
N1' 0.056(5) 0.087(5) 0.085(5) 0.010(4) 0.012(3) 0.019(4)
B13 0.068(7) 0.081(7) 0.068(6) 0.020(5) 0.018(4) 0.012(5)
B9 0.055(6) 0.090(7) 0.057(5) 0.018(5) 0.018(4) 0.022(5)
B8 0.053(5) 0.067(6) 0.054(5) 0.011(4) 0.011(3) 0.021(4)
B12 0.078(7) 0.051(5) 0.056(5) 0.012(4) 0.007(4) 0.019(4)
B11 0.102(9) 0.064(6) 0.065(6) 0.018(5) 0.010(5) 0.017(5)
B10 0.075(7) 0.068(6) 0.058(5) 0.022(4) 0.019(4) 0.011(5)
C4 0.061(5) 0.072(5) 0.052(4) 0.018(4) 0.014(3) 0.027(4)
B3 0.065(6) 0.069(6) 0.053(5) 0.019(4) 0.020(4) 0.024(4)
C2 0.046(4) 0.063(4) 0.046(4) 0.011(3) 0.013(3) 0.021(3)
B7 0.064(6) 0.080(6) 0.045(4) 0.011(4) 0.013(4) 0.033(5)
B6 0.065(7) 0.077(7) 0.066(6) 0.016(5) 0.011(4) 0.026(5)
B5 0.074(7) 0.068(6) 0.057(5) 0.027(4) 0.007(4) 0.025(5)
C11 0.064(6) 0.095(6) 0.048(4) 0.001(4) 0.014(4) 0.018(5)
C12 0.081(7) 0.115(8) 0.043(4) 0.006(4) 0.005(4) 0.036(6)
C13 0.077(8) 0.128(10) 0.059(6) -0.018(6) -0.001(4) 0.026(6)
C14 0.081(8) 0.116(10) 0.092(8) -0.011(7) 0.017(6) -0.003(7)
C15 0.128(13) 0.129(12) 0.086(8) -0.025(8) 0.031(8) -0.005(10)
C16 0.115(11) 0.097(8) 0.087(8) -0.010(6) 0.025(7) -0.009(8)
C17 0.102(8) 0.073(7) 0.068(6) -0.012(5) 0.017(5) 0.010(6)
C18 0.075(7) 0.086(7) 0.061(5) -0.015(5) 0.007(4) 0.015(5)
C19 0.066(7) 0.098(7) 0.066(6) -0.011(5) 0.004(4) 0.019(5)
C20 0.105(8) 0.121(9) 0.055(5) 0.017(5) 0.028(5) 0.015(6)
C21 0.093(8) 0.106(8) 0.073(6) 0.000(5) 0.033(5) 0.037(6)
C23 0.065(7) 0.136(10) 0.093(7) 0.015(7) -0.002(5) 0.046(6)
C22 0.099(9) 0.155(11) 0.085(7) 0.004(7) -0.003(6) 0.051(8)
C24 0.145(13) 0.161(13) 0.120(10) 0.072(10) 0.020(8) 0.081(10)
C25 0.117(11) 0.157(11) 0.098(8) 0.002(8) 0.017(7) 0.096(9)
B13' 0.066(7) 0.075(6) 0.092(7) 0.037(5) 0.018(5) 0.033(5)
B9' 0.052(6) 0.092(7) 0.064(5) 0.035(5) 0.012(4) 0.033(5)
B8' 0.060(6) 0.069(6) 0.073(6) 0.025(5) 0.023(4) 0.024(4)
B12' 0.080(8) 0.061(6) 0.088(7) 0.022(5) 0.020(5) 0.032(5)
B11' 0.069(7) 0.062(6) 0.110(9) 0.033(6) 0.033(6) 0.018(5)
B10' 0.072(7) 0.091(7) 0.083(7) 0.048(6) 0.027(5) 0.036(6)
C4' 0.058(5) 0.074(5) 0.051(4) 0.020(4) 0.016(3) 0.018(4)
B3' 0.053(5) 0.066(5) 0.048(4) 0.015(4) 0.010(3) 0.022(4)
C2' 0.045(4) 0.061(4) 0.050(4) 0.013(3) 0.012(3) 0.019(3)
B7' 0.058(6) 0.082(7) 0.059(5) 0.006(5) 0.012(4) 0.032(5)
B6' 0.061(6) 0.064(6) 0.075(6) 0.014(5) 0.017(4) 0.011(4)
B5' 0.080(8) 0.083(7) 0.072(6) 0.027(5) 0.022(5) 0.034(6)
C11' 0.074(6) 0.066(5) 0.056(4) 0.013(4) 0.021(4) 0.022(4)
C12' 0.074(6) 0.093(6) 0.065(5) 0.017(4) 0.031(4) 0.035(5)
C13' 0.059(6) 0.090(6) 0.073(5) 0.003(5) 0.022(4) 0.041(5)
C14' 0.100(8) 0.084(7) 0.075(6) 0.006(5) 0.012(5) 0.047(6)
C15' 0.128(11) 0.087(8) 0.084(7) 0.022(6) 0.020(6) 0.054(7)
C16' 0.093(8) 0.071(6) 0.108(8) 0.019(5) 0.021(6) 0.036(5)
C17' 0.082(7) 0.069(6) 0.077(6) 0.008(4) 0.023(4) 0.029(5)
C18' 0.075(6) 0.074(6) 0.058(5) 0.000(4) 0.015(4) 0.029(5)
C19' 0.071(6) 0.077(6) 0.057(5) 0.001(4) 0.010(4) 0.036(5)
C20' 0.115(9) 0.134(10) 0.064(6) 0.035(6) 0.036(6) 0.028(7)
C21' 0.071(6) 0.100(7) 0.066(5) 0.017(5) 0.004(4) 0.025(5)
C22' 0.068(7) 0.101(7) 0.104(8) 0.008(6) 0.025(5) 0.033(5)
C23' 0.059(7) 0.115(8) 0.112(8) 0.001(6) 0.003(5) 0.041(6)
C24' 0.073(7) 0.113(9) 0.109(8) -0.008(7) 0.008(5) 0.032(6)
C25' 0.079(8) 0.092(7) 0.125(9) 0.027(7) 0.025(6) 0.013(6)
O1 0.137(8) 0.113(6) 0.121(7) 0.026(5) 0.015(5) 0.071(6)
O3 0.097(5) 0.092(5) 0.099(5) 0.050(4) 0.041(4) 0.044(4)
C31 0.148(16) 0.176(16) 0.157(15) -0.019(12) -0.033(12) 0.085(13)
C32 0.20(2) 0.148(16) 0.166(17) 0.075(14) -0.032(15) -0.027(14)
C33 0.135(17) 0.176(18) 0.21(2) -0.015(15) 0.021(13) 0.064(13)
C34 0.135(14) 0.087(9) 0.232(19) 0.004(10) 0.002(12) 0.050(9)
O2 0.159(9) 0.125(7) 0.118(7) 0.049(6) -0.019(6) -0.025(6)
C42 0.117(14) 0.22(2) 0.183(19) 0.054(17) -0.046(13) 0.007(13)
C43 0.27(3) 0.30(3) 0.120(15) 0.107(19) -0.022(16) -0.09(2)
C44 0.35(4) 0.21(2) 0.17(2) 0.072(18) 0.07(2) -0.08(2)
C51 0.158(14) 0.134(11) 0.129(10) 0.063(9) 0.077(9) 0.080(10)
C52 0.25(2) 0.194(16) 0.132(12) 0.109(12) 0.116(13) 0.134(15)
C53 0.26(2) 0.126(11) 0.109(10) 0.065(9) 0.087(11) 0.105(12)
C54 0.101(9) 0.124(9) 0.102(8) 0.029(7) 0.033(6) 0.063(7)
O4 0.152(9) 0.131(7) 0.140(8) 0.068(6) 0.065(6) 0.048(6)
C64 0.32(3) 0.25(3) 0.25(3) 0.17(2) 0.18(3) 0.15(2)
Li1 0.122(15) 0.091(12) 0.080(11) 0.033(9) 0.017(9) 0.029(10)

loop_
_atom_type_symbol
_atom_type_description
_atom_type_scat_dispersion_real
_atom_type_scat_dispersion_imag
_atom_type_scat_source
C C 0.0033 0.0016 'International Tables Vol C Tables 4.2.6.8 and 6.1.1.4'
H H 0.0000 0.0000 'International Tables Vol C Tables 4.2.6.8 and 6.1.1.4'
B B 0.0013 0.0007 'International Tables Vol C Tables 4.2.6.8 and 6.1.1.4'
N N 0.0061 0.0033 'International Tables Vol C Tables 4.2.6.8 and 6.1.1.4'
O O 0.0106 0.0060 'International Tables Vol C Tables 4.2.6.8 and 6.1.1.4'
Si Si 0.0817 0.0704 'International Tables Vol C Tables 4.2.6.8 and 6.1.1.4'
Sm Sm -0.1638 3.4418 'International Tables Vol C Tables 4.2.6.8 and 6.1.1.4'
Cl Cl 0.1484 0.1585 'International Tables Vol C Tables 4.2.6.8 and 6.1.1.4'
Li Li -0.0003 0.0001 'International Tables Vol C Tables 4.2.6.8 and 6.1.1.4'

loop_
_geom_angle_atom_site_label_1
_geom_angle_atom_site_label_2
_geom_angle_atom_site_label_3
_geom_angle
B5 Sm1 C11 84.9(3)
B5 Sm1 C12 85.3(3)
C11 Sm1 C12 31.1(3)
B5 Sm1 Cl1 133.7(2)
C11 Sm1 Cl1 141.1(2)
C12 Sm1 Cl1 135.0(2)
B5 Sm1 N1 95.1(3)
C11 Sm1 N1 111.2(3)
C12 Sm1 N1 80.2(3)
Cl1 Sm1 N1 75.5(2)
B5 Sm1 C13 113.2(4)
C11 Sm1 C13 51.3(3)
C12 Sm1 C13 30.5(3)
Cl1 Sm1 C13 104.5(3)
N1 Sm1 C13 66.8(3)
B5 Sm1 C2 74.9(3)
C11 Sm1 C2 109.3(2)
C12 Sm1 C2 138.1(3)
Cl1 Sm1 C2 82.05(15)
N1 Sm1 C2 137.2(2)
C13 Sm1 C2 155.5(3)
B5 Sm1 C18 113.4(3)
C11 Sm1 C18 30.4(3)
C12 Sm1 C18 49.8(3)
Cl1 Sm1 C18 111.2(2)
N1 Sm1 C18 116.5(3)
C13 Sm1 C18 50.1(4)
C2 Sm1 C18 105.4(3)
B5 Sm1 C19 132.9(3)
C11 Sm1 C19 50.5(3)
C12 Sm1 C19 49.2(3)
Cl1 Sm1 C19 92.8(2)
N1 Sm1 C19 89.0(3)
C13 Sm1 C19 29.4(3)
C2 Sm1 C19 128.5(3)
C18 Sm1 C19 30.5(3)
B5 Sm1 B6 37.2(3)
C11 Sm1 B6 122.0(3)
C12 Sm1 B6 118.6(3)
Cl1 Sm1 B6 96.5(2)
N1 Sm1 B6 85.0(3)
C13 Sm1 B6 138.5(4)
C2 Sm1 B6 61.7(3)
C18 Sm1 B6 148.1(3)
C19 Sm1 B6 167.3(3)
B5 Sm1 C4 36.0(3)
C11 Sm1 C4 64.3(3)
C12 Sm1 C4 82.1(3)
Cl1 Sm1 C4 141.96(16)
N1 Sm1 C4 129.1(3)
C13 Sm1 C4 111.9(3)
C2 Sm1 C4 60.2(2)
C18 Sm1 C4 85.0(3)
C19 Sm1 C4 113.4(3)
B6 Sm1 C4 63.1(3)
B5 Sm1 B3 62.5(3)
C11 Sm1 B3 78.5(3)
C12 Sm1 B3 106.1(3)
Cl1 Sm1 B3 111.79(18)
N1 Sm1 B3 155.5(3)
C13 Sm1 B3 129.3(3)
C2 Sm1 B3 32.0(2)
C18 Sm1 B3 83.6(3)
C19 Sm1 B3 113.3(3)
B6 Sm1 B3 71.2(3)
C4 Sm1 B3 33.4(2)
B5' Sm1' N1' 94.2(3)
B5' Sm1' Cl1 136.2(2)
N1' Sm1' Cl1 76.6(2)
B5' Sm1' C12' 84.3(3)
N1' Sm1' C12' 79.5(3)
Cl1 Sm1' C12' 133.7(2)
B5' Sm1' C11' 83.1(3)
N1' Sm1' C11' 110.6(3)
Cl1 Sm1' C11' 140.5(2)
C12' Sm1' C11' 31.2(3)
B5' Sm1' C13' 111.2(3)
N1' Sm1' C13' 66.0(3)
Cl1 Sm1' C13' 103.9(2)
C12' Sm1' C13' 29.8(3)
C11' Sm1' C13' 51.9(3)
B5' Sm1' C2' 74.9(3)
N1' Sm1' C2' 135.9(2)
Cl1 Sm1' C2' 82.43(15)
C12' Sm1' C2' 139.2(3)
C11' Sm1' C2' 110.3(2)
C13' Sm1' C2' 157.9(3)
B5' Sm1' C19' 131.4(3)
N1' Sm1' C19' 88.6(3)
Cl1 Sm1' C19' 91.7(2)
C12' Sm1' C19' 48.5(3)
C11' Sm1' C19' 51.2(3)
C13' Sm1' C19' 29.8(3)
C2' Sm1' C19' 130.8(3)
B5' Sm1' C18' 111.8(3)
N1' Sm1' C18' 115.8(3)
Cl1 Sm1' C18' 110.6(2)
C12' Sm1' C18' 48.7(3)
C11' Sm1' C18' 30.3(3)
C13' Sm1' C18' 50.1(3)
C2' Sm1' C18' 107.8(2)
C19' Sm1' C18' 30.7(3)
B5' Sm1' C4' 35.5(3)
N1' Sm1' C4' 127.8(2)
Cl1 Sm1' C4' 143.40(16)
C12' Sm1' C4' 81.6(3)
C11' Sm1' C4' 63.2(2)
C13' Sm1' C4' 111.0(2)
C2' Sm1' C4' 61.0(2)
C19' Sm1' C4' 113.2(2)
C18' Sm1' C4' 84.6(3)
B5' Sm1' B6' 37.5(3)
N1' Sm1' B6' 82.8(3)
Cl1 Sm1' B6' 98.7(2)
C12' Sm1' B6' 116.9(3)
C11' Sm1' B6' 120.5(3)
C13' Sm1' B6' 135.3(3)
C2' Sm1' B6' 62.4(3)
C19' Sm1' B6' 164.6(3)
C18' Sm1' B6' 147.8(3)
C4' Sm1' B6' 63.7(3)
B5' Sm1' B3' 62.4(3)
N1' Sm1' B3' 154.0(3)
Cl1 Sm1' B3' 111.57(18)
C12' Sm1' B3' 107.3(3)
C11' Sm1' B3' 79.3(3)
C13' Sm1' B3' 130.8(3)
C2' Sm1' B3' 31.9(2)
C19' Sm1' B3' 115.0(3)
C18' Sm1' B3' 85.2(3)
C4' Sm1' B3' 34.3(2)
B6' Sm1' B3' 71.7(3)
C21 Si1 C20 109.0(5)
C21 Si1 C11 114.0(5)
C20 Si1 C11 109.4(5)
C21 Si1 C4 111.0(4)
C20 Si1 C4 111.3(4)
C11 Si1 C4 102.0(4)
C11' Si1' C21' 115.1(4)
C11' Si1' C4' 102.0(4)
C21' Si1' C4' 111.8(4)
C11' Si1' C20' 108.0(5)
C21' Si1' C20' 108.0(5)
C4' Si1' C20' 111.8(5)
Sm1' Cl1 Sm1 120.07(10)
C25 N1 C24 106.5(10)
C25 N1 C23 106.3(9)
C24 N1 C23 113.7(9)
C25 N1 Sm1 115.9(6)
C24 N1 Sm1 109.3(7)
C23 N1 Sm1 105.4(6)
C25' N1' C24' 105.6(9)
C25' N1' C23' 111.1(9)
C24' N1' C23' 105.4(8)
C25' N1' Sm1' 113.4(6)
C24' N1' Sm1' 116.7(6)
C23' N1' Sm1' 104.4(6)
B9 B13 B10 58.8(6)
B9 B13 B12 116.8(7)
B10 B13 B12 110.7(8)
B9 B13 B11 110.1(8)
B10 B13 B11 60.9(6)
B12 B13 B11 59.2(6)
B9 B13 B8 65.0(5)
B10 B13 B8 110.4(7)
B12 B13 B8 63.5(5)
B11 B13 B8 109.6(8)
C4 B9 B10 61.0(6)
C4 B9 B13 106.3(7)
B10 B9 B13 60.8(6)
C4 B9 B3 56.2(5)
B10 B9 B3 112.2(7)
B13 B9 B3 116.2(7)
C4 B9 B8 102.3(6)
B10 B9 B8 108.0(7)
B13 B9 B8 59.9(5)
B3 B9 B8 65.6(5)
C2 B8 B13 133.6(7)
C2 B8 B12 100.6(6)
B13 B8 B12 56.8(5)
C2 B8 B9 101.5(6)
B13 B8 B9 55.1(5)
B12 B8 B9 103.2(6)
C2 B8 B7 47.7(4)
B13 B8 B7 105.5(7)
B12 B8 B7 54.5(5)
B9 B8 B7 120.2(6)
C2 B8 B3 47.8(4)
B13 B8 B3 102.6(6)
B12 B8 B3 116.7(6)
B9 B8 B3 54.6(4)
B7 B8 B3 84.9(5)
B6 B12 B11 60.8(6)
B6 B12 B7 61.0(5)
B11 B12 B7 115.6(7)
B6 B12 B13 108.1(7)
B11 B12 B13 60.7(6)
B7 B12 B13 117.0(6)
B6 B12 B8 105.4(6)
B11 B12 B8 107.7(6)
B7 B12 B8 64.8(5)
B13 B12 B8 59.7(5)
B12 B11 B6 58.7(6)
B12 B11 B5 102.8(7)
B6 B11 B5 58.5(6)
B12 B11 B10 109.2(7)
B6 B11 B10 111.2(7)
B5 B11 B10 61.1(6)
B12 B11 B13 60.0(6)
B6 B11 B13 106.0(7)
B5 B11 B13 101.6(7)
B10 B11 B13 58.3(6)
C4 B10 B9 57.9(5)
C4 B10 B13 103.7(6)
B9 B10 B13 60.4(6)
C4 B10 B11 107.8(7)
B9 B10 B11 111.4(7)
B13 B10 B11 60.9(6)
C4 B10 B5 57.3(5)
B9 B10 B5 103.4(6)
B13 B10 B5 102.1(7)
B11 B10 B5 59.3(6)
B3 C4 B9 66.7(6)
B3 C4 B5 117.1(6)
B9 C4 B5 111.7(7)
B3 C4 B10 121.6(6)
B9 C4 B10 61.1(6)
B5 C4 B10 64.6(6)
B3 C4 Si1 111.4(6)
B9 C4 Si1 124.0(6)
B5 C4 Si1 116.5(5)
B10 C4 Si1 118.2(5)
B3 C4 Sm1 74.3(4)
B9 C4 Sm1 133.0(5)
B5 C4 Sm1 64.5(4)
B10 C4 Sm1 128.0(5)
Si1 C4 Sm1 93.7(3)
C2 B3 C4 122.9(7)
C2 B3 B9 116.2(7)
C4 B3 B9 57.1(5)
C2 B3 B8 57.5(5)
C4 B3 B8 98.8(6)
B9 B3 B8 59.9(5)
C2 B3 Sm1 70.4(4)
C4 B3 Sm1 72.2(4)
B9 B3 Sm1 123.2(5)
B8 B3 Sm1 109.7(4)
C2' C2 B7 117.8(6)
C2' C2 B3 119.8(7)
B7 C2 B3 122.2(7)
C2' C2 B8 120.5(6)
B7 C2 B8 73.2(6)
B3 C2 B8 74.7(5)
C2' C2 Sm1 115.7(5)
B7 C2 Sm1 82.3(4)
B3 C2 Sm1 77.6(4)
B8 C2 Sm1 123.8(5)
C2 B7 B12 117.4(7)
C2 B7 B6 119.5(6)
B12 B7 B6 58.3(5)
C2 B7 B8 59.1(5)
B12 B7 B8 60.7(5)
B6 B7 B8 100.7(6)
C2 B7 Sm1 67.1(4)
B12 B7 Sm1 118.5(5)
B6 B7 Sm1 67.4(4)
B8 B7 Sm1 107.2(4)
B12 B6 B5 106.1(7)
B12 B6 B11 60.4(6)
B5 B6 B11 61.1(6)
B12 B6 B7 60.6(6)
B5 B6 B7 113.9(7)
B11 B6 B7 114.8(7)
B12 B6 Sm1 128.4(6)
B5 B6 Sm1 64.6(5)
B11 B6 Sm1 124.3(6)
B7 B6 Sm1 76.8(5)
C4 B5 B6 118.8(7)
C4 B5 B11 108.8(7)
B6 B5 B11 60.4(6)
C4 B5 B10 58.1(5)
B6 B5 B10 111.4(7)
B11 B5 B10 59.6(6)
C4 B5 Sm1 79.4(5)
B6 B5 Sm1 78.2(5)
B11 B5 Sm1 136.8(6)
B10 B5 Sm1 136.2(5)
C12 C11 C18 106.8(9)
C12 C11 Si1 119.5(8)
C18 C11 Si1 131.9(8)
C12 C11 Sm1 74.8(5)
C18 C11 Sm1 79.3(5)
Si1 C11 Sm1 99.9(3)
C13 C12 C11 109.6(10)
C13 C12 Sm1 76.1(5)
C11 C12 Sm1 74.1(5)
C19 C13 C12 108.1(10)
C19 C13 C22 127.8(12)
C12 C13 C22 124.1(13)
C19 C13 Sm1 79.3(6)
C12 C13 Sm1 73.4(5)
C22 C13 Sm1 114.8(7)
C15 C14 C19 118.5(14)
C14 C15 C16 122.2(15)
C17 C16 C15 120.2(16)
C16 C17 C18 122.6(13)
C17 C18 C11 135.3(10)
C17 C18 C19 117.4(11)
C11 C18 C19 107.1(10)
C17 C18 Sm1 123.3(6)
C11 C18 Sm1 70.2(5)
C19 C18 Sm1 75.7(5)
C13 C19 C14 133.0(11)
C13 C19 C18 108.0(10)
C14 C19 C18 119.0(12)
C13 C19 Sm1 71.3(5)
C14 C19 Sm1 120.2(6)
C18 C19 Sm1 73.8(5)
N1 C23 C22 111.2(10)
C13 C22 C23 112.4(9)
B9' B13' B12' 118.3(7)
B9' B13' B10' 58.9(6)
B12' B13' B10' 109.7(8)
B9' B13' B8' 65.9(6)
B12' B13' B8' 64.7(6)
B10' B13' B8' 110.7(7)
B9' B13' B11' 109.9(7)
B12' B13' B11' 58.3(6)
B10' B13' B11' 60.1(6)
B8' B13' B11' 109.7(7)
C4' B9' B10' 59.4(5)
C4' B9' B13' 106.4(7)
B10' B9' B13' 62.2(6)
C4' B9' B3' 56.6(5)
B10' B9' B3' 110.8(7)
B13' B9' B3' 115.3(7)
C4' B9' B8' 102.9(6)
B10' B9' B8' 107.6(7)
B13' B9' B8' 58.6(5)
B3' B9' B8' 65.9(5)
B13' B8' C2' 133.8(7)
B13' B8' B12' 57.4(6)
C2' B8' B12' 100.2(6)
B13' B8' B9' 55.5(5)
C2' B8' B9' 101.3(6)
B12' B8' B9' 104.0(6)
B13' B8' B7' 106.7(7)
C2' B8' B7' 46.5(4)
B12' B8' B7' 55.3(5)
B9' B8' B7' 120.2(6)
B13' B8' B3' 103.2(6)
C2' B8' B3' 47.2(4)
B12' B8' B3' 116.6(6)
B9' B8' B3' 54.9(4)
B7' B8' B3' 83.4(5)
B6' B12' B11' 59.6(6)
B6' B12' B13' 108.3(8)
B11' B12' B13' 61.7(6)
B6' B12' B7' 62.2(6)
B11' B12' B7' 114.7(7)
B13' B12' B7' 115.2(7)
B6' B12' B8' 106.5(7)
B11' B12' B8' 107.0(7)
B13' B12' B8' 57.9(6)
B7' B12' B8' 64.6(6)
B6' B11' B12' 59.8(6)
B6' B11' B5' 60.2(6)
B12' B11' B5' 104.4(7)
B6' B11' B10' 112.1(7)
B12' B11' B10' 110.3(8)
B5' B11' B10' 59.5(6)
B6' B11' B13' 107.1(7)
B12' B11' B13' 59.9(6)
B5' B11' B13' 101.2(7)
B10' B11' B13' 59.2(6)
C4' B10' B9' 59.7(5)
C4' B10' B5' 57.2(6)
B9' B10' B5' 104.4(7)
C4' B10' B13' 104.1(7)
B9' B10' B13' 58.9(6)
B5' B10' B13' 102.4(7)
C4' B10' B11' 108.2(7)
B9' B10' B11' 110.5(7)
B5' B10' B11' 59.7(6)
B13' B10' B11' 60.7(6)
B5' C4' B3' 116.5(7)
B5' C4' B10' 63.8(6)
B3' C4' B10' 120.0(7)
B5' C4' B9' 110.5(7)
B3' C4' B9' 65.2(5)
B10' C4' B9' 61.0(6)
B5' C4' Si1' 117.8(6)
B3' C4' Si1' 112.5(5)
B10' C4' Si1' 118.2(6)
B9' C4' Si1' 123.6(6)
B5' C4' Sm1' 65.3(5)
B3' C4' Sm1' 74.3(4)
B10' C4' Sm1' 127.8(6)
B9' C4' Sm1' 131.7(5)
Si1' C4' Sm1' 95.1(3)
C2' B3' C4' 123.1(7)
C2' B3' B9' 116.3(7)
C4' B3' B9' 58.2(5)
C2' B3' B8' 58.2(5)
C4' B3' B8' 99.2(6)
B9' B3' B8' 59.2(5)
C2' B3' Sm1' 70.5(4)
C4' B3' Sm1' 71.4(4)
B9' B3' Sm1' 123.3(5)
B8' B3' Sm1' 110.0(5)
B7' C2' C2 117.2(6)
B7' C2' B3' 122.7(7)
C2 C2' B3' 119.9(7)
B7' C2' B8' 73.7(6)
C2 C2' B8' 119.5(6)
B3' C2' B8' 74.6(6)
B7' C2' Sm1' 81.9(5)
C2 C2' Sm1' 117.1(4)
B3' C2' Sm1' 77.6(4)
B8' C2' Sm1' 123.5(4)
C2' B7' B12' 117.6(8)
C2' B7' B6' 120.6(7)
B12' B7' B6' 57.0(6)
C2' B7' B8' 59.8(5)
B12' B7' B8' 60.1(6)
B6' B7' B8' 99.7(7)
C2' B7' Sm1' 67.8(4)
B12' B7' Sm1' 118.2(6)
B6' B7' Sm1' 68.3(4)
B8' B7' Sm1' 108.0(4)
B11' B6' B12' 60.5(6)
B11' B6' B5' 61.2(6)
B12' B6' B5' 105.6(8)
B11' B6' B7' 114.3(8)
B12' B6' B7' 60.8(6)
B5' B6' B7' 111.3(7)
B11' B6' Sm1' 123.6(6)
B12' B6' Sm1' 127.0(6)
B5' B6' Sm1' 63.9(4)
B7' B6' Sm1' 74.8(4)
C4' B5' B6' 121.0(8)
C4' B5' B10' 59.0(6)
B6' B5' B10' 111.8(8)
C4' B5' B11' 110.7(8)
B6' B5' B11' 58.6(6)
B10' B5' B11' 60.8(6)
C4' B5' Sm1' 79.2(5)
B6' B5' Sm1' 78.7(5)
B10' B5' Sm1' 136.7(7)
B11' B5' Sm1' 135.4(6)
C18' C11' C12' 102.7(8)
C18' C11' Si1' 131.8(7)
C12' C11' Si1' 122.7(7)
C18' C11' Sm1' 77.4(4)
C12' C11' Sm1' 73.0(4)
Si1' C11' Sm1' 99.6(3)
C13' C12' C11' 114.0(9)
C13' C12' Sm1' 77.3(5)
C11' C12' Sm1' 75.9(4)
C12' C13' C19' 105.9(9)
C12' C13' C22' 125.8(10)
C19' C13' C22' 128.2(9)
C12' C13' Sm1' 72.8(4)
C19' C13' Sm1' 76.8(5)
C22' C13' Sm1' 113.7(6)
C15' C14' C19' 122.0(11)
C14' C15' C16' 120.5(11)
C17' C16' C15' 122.9(11)
C16' C17' C18' 118.4(10)
C17' C18' C11' 132.4(9)
C17' C18' C19' 118.4(9)
C11' C18' C19' 109.3(8)
C17' C18' Sm1' 119.5(5)
C11' C18' Sm1' 72.3(4)
C19' C18' Sm1' 74.4(4)
C14' C19' C13' 134.3(10)
C14' C19' C18' 117.7(10)
C13' C19' C18' 108.0(8)
C14' C19' Sm1' 117.4(5)
C13' C19' Sm1' 73.5(5)
C18' C19' Sm1' 74.9(4)
C13' C22' C23' 111.9(8)
C22' C23' N1' 111.5(8)
C34 O1 C31 105.0(11)
C34 O1 Li1 134.9(11)
C31 O1 Li1 120.0(10)
C51 O3 C54 107.4(8)
C51 O3 Li1 121.9(9)
C54 O3 Li1 130.7(9)
O1 C31 C32 108.3(14)
C33 C32 C31 107.6(15)
C32 C33 C34 104.7(15)
O1 C34 C33 109.5(12)
C44 O2 C41' 98(2)
C44 O2 C41 96(2)
C41' O2 C41 50(2)
C44 O2 Li1 127.6(14)
C41' O2 Li1 130(2)
C41 O2 Li1 129.9(18)
O2 C41 C42 104(2)
O2 C41' C42 108(3)
C43 C42 C41' 107(2)
C43 C42 C41 94(2)
C41' C42 C41 48.4(19)
C42 C43 C44 103.4(18)
O2 C44 C43 111(2)
O3 C51 C52 101.7(11)
C53 C52 C51 106.1(11)
C52 C53 C54 107.3(11)
C53 C54 O3 104.5(9)
C64 O4 C61' 108.7(16)
C64 O4 C61 109.1(19)
C61' O4 C61 48.3(19)
C64 O4 Li1 120.4(11)
C61' O4 Li1 126.5(14)
C61 O4 Li1 123.2(18)
O4 C61 C62 106(3)
C63 C62 C61 104(3)
O4 C61' C62' 105(2)
C61' C62' C63 106(2)
C64 C63 C62 108(2)
C64 C63 C62' 104.5(19)
C62 C63 C62' 34(2)
O4 C64 C63 108.1(16)
O1 Li1 O3 113.1(11)
O1 Li1 O4 107.0(10)
O3 Li1 O4 113.6(10)
O1 Li1 O2 115.3(11)
O3 Li1 O2 98.3(9)
O4 Li1 O2 109.5(11)
C72 C71 C76 128(3)
C72 C71 C77 128(3)
C76 C71 C77 104(2)
C71 C72 C73 104(3)
C74 C73 C72 137(3)
C76 C75 C74 123(2)
C73 C74 C75 110(3)
C75 C76 C71 118(3)

loop_
_geom_bond_atom_site_label_1
_geom_bond_atom_site_label_2
_geom_bond_distance
Sm1 B5 2.606(10)
Sm1 C11 2.669(8)
Sm1 C12 2.677(8)
Sm1 Cl1 2.688(3)
Sm1 N1 2.709(8)
Sm1 C13 2.711(9)
Sm1 C2 2.770(7)
Sm1 C18 2.787(9)
Sm1 C19 2.813(9)
Sm1 B6 2.825(10)
Sm1 C4 2.839(8)
Sm1 B3 2.870(10)
Sm1' B5' 2.601(11)
Sm1' N1' 2.665(8)
Sm1' Cl1 2.668(3)
Sm1' C12' 2.673(8)
Sm1' C11' 2.711(8)
Sm1' C13' 2.729(7)
Sm1' C2' 2.759(7)
Sm1' C19' 2.772(8)
Sm1' C18' 2.777(8)
Sm1' C4' 2.813(8)
Sm1' B6' 2.840(10)
Sm1' B3' 2.858(9)
Si1 C21 1.861(11)
Si1 C20 1.868(10)
Si1 C11 1.875(10)
Si1 C4 1.899(8)
Si1' C11' 1.840(9)
Si1' C21' 1.871(10)
Si1' C4' 1.884(8)
Si1' C20' 1.889(10)
N1 C25 1.471(12)
N1 C24 1.502(16)
N1 C23 1.527(14)
N1' C25' 1.478(13)
N1' C24' 1.480(12)
N1' C23' 1.522(12)
B13 B9 1.743(14)
B13 B10 1.750(14)
B13 B12 1.785(14)
B13 B11 1.797(16)
B13 B8 1.840(14)
B9 C4 1.661(12)
B9 B10 1.716(14)
B9 B3 1.816(14)
B9 B8 1.928(12)
B8 C2 1.774(12)
B8 B12 1.908(13)
B8 B7 1.979(12)
B8 B3 2.029(13)
B12 B6 1.741(13)
B12 B11 1.771(14)
B12 B7 1.782(14)
B11 B6 1.778(16)
B11 B5 1.792(14)
B11 B10 1.798(15)
B10 C4 1.715(13)
B10 B5 1.825(15)
C4 B3 1.643(12)
C4 B5 1.699(12)
B3 C2 1.558(10)
C2 C2' 1.509(10)
C2 B7 1.531(12)
B7 B6 1.789(14)
B6 B5 1.745(14)
C11 C12 1.431(14)
C11 C18 1.437(14)
C12 C13 1.420(15)
C13 C19 1.405(16)
C13 C22 1.507(17)
C14 C15 1.355(19)
C14 C19 1.429(16)
C15 C16 1.41(2)
C16 C17 1.334(15)
C17 C18 1.384(15)
C18 C19 1.473(14)
C23 C22 1.570(15)
B13' B9' 1.726(15)
B13' B12' 1.779(15)
B13' B10' 1.783(15)
B13' B8' 1.787(14)
B13' B11' 1.810(15)
B9' C4' 1.703(12)
B9' B10' 1.725(14)
B9' B3' 1.819(12)
B9' B8' 1.912(13)
B8' C2' 1.790(12)
B8' B12' 1.908(15)
B8' B7' 1.988(14)
B8' B3' 2.031(13)
B12' B6' 1.737(14)
B12' B11' 1.750(16)
B12' B7' 1.810(14)
B11' B6' 1.734(16)
B11' B5' 1.779(15)
B11' B10' 1.799(17)
B10' C4' 1.698(13)
B10' B5' 1.777(15)
C4' B5' 1.664(14)
C4' B3' 1.672(11)
B3' C2' 1.546(11)
C2' B7' 1.502(12)
B7' B6' 1.833(14)
B6' B5' 1.762(15)
C11' C18' 1.435(12)
C11' C12' 1.446(13)
C12' C13' 1.392(13)
C13' C19' 1.414(14)
C13' C22' 1.482(14)
C14' C15' 1.315(15)
C14' C19' 1.413(14)
C15' C16' 1.407(15)
C16' C17' 1.352(14)
C17' C18' 1.432(13)
C18' C19' 1.470(12)
C22' C23' 1.509(14)
O1 C34 1.367(14)
O1 C31 1.460(17)
O1 Li1 1.86(2)
O3 C51 1.441(13)
O3 C54 1.465(11)
O3 Li1 1.937(19)
C31 C32 1.46(3)
C32 C33 1.41(2)
C33 C34 1.54(2)
O2 C44 1.363(14)
O2 C41' 1.431(19)
O2 C41 1.434(18)
O2 Li1 1.99(2)
C41 C42 1.52(4)
C41' C42 1.45(5)
C42 C43 1.34(2)
C43 C44 1.48(3)
C51 C52 1.491(18)
C52 C53 1.337(16)
C53 C54 1.457(16)
O4 C64 1.416(14)
O4 C61' 1.435(18)
O4 C61 1.444(19)
O4 Li1 1.94(2)
C61 C62 1.544(19)
C62 C63 1.493(19)
C61' C62' 1.519(19)
C62' C63 1.536(18)
C63 C64 1.460(16)
C71 C72 1.421(11)
C71 C76 1.425(11)
C71 C77 1.480(18)
C72 C73 1.426(11)
C73 C74 1.422(11)
C75 C76 1.418(11)
C75 C74 1.422(11)
